data_7713453
loop_
_publ_author_name
'Li, Yafei'
'Chen, Pengfei'
'Zhu, Qin'
'Zhu, Congqing'

_publ_section_title
;
 Magnesium Complexes Supported by Dianionic Double Layer
 Nitrogen-Phosphorus Ligand: Synthesis and Reactivity Study
;
_journal_name_full 'Dalton Transactions'
_journal_paper_doi 10.1039/D3DT01657A
_journal_year 2023
_chemical_formula_moiety '2(C21 H47 Cl Li Mg N3 O P2), C5 H12'
_chemical_formula_sum 'C47 H106 Cl2 Li2 Mg2 N6 O2 P4'
_chemical_formula_weight 1044.65
_space_group_crystal_system triclinic
_space_group_IT_number 2
_space_group_name_Hall '-P 1'
_space_group_name_H-M_alt 'P -1'
_atom_sites_solution_hydrogens geom
_atom_sites_solution_primary iterative
_audit_creation_date 2023-02-10
_audit_creation_method
;
Olex2 1.5-beta
(compiled 2022.04.07 svn.rca3783a0 for OlexSys, GUI svn.r6498)
;
_audit_update_record
;
2023-03-19 deposited with the CCDC.	2023-07-12 downloaded from the CCDC.
;
_cell_angle_alpha 93.839(2)
_cell_angle_beta 98.412(2)
_cell_angle_gamma 109.612(2)
_cell_formula_units_Z 2
_cell_length_a 11.7919(8)
_cell_length_b 12.9748(9)
_cell_length_c 22.3011(15)
_cell_measurement_reflns_used 4263
_cell_measurement_temperature 190.0
_cell_measurement_theta_max 26.774
_cell_measurement_theta_min 2.281
_cell_volume 3154.7(4)
_computing_cell_refinement 'SAINT v8.37A (Bruker, 2015)'
_computing_data_reduction 'SAINT v8.37A (Bruker, 2015)'
_computing_molecular_graphics 'Olex2 1.5-beta (Dolomanov et al., 2009)'
_computing_publication_material 'Olex2 1.5-beta (Dolomanov et al., 2009)'
_computing_structure_refinement 'SHELXL 2013/2 (Sheldrick, 2015)'
_computing_structure_solution 'olex2.solve 1.5-beta (Bourhis et al., 2015)'
_diffrn_ambient_temperature 190.0
_diffrn_measured_fraction_theta_full 0.969
_diffrn_measured_fraction_theta_max 0.997
_diffrn_measurement_device_type 'Bruker APEX-II CCD'
_diffrn_measurement_method '\f and \w scans'
_diffrn_radiation_type MoK\a
_diffrn_radiation_wavelength 0.71073
_diffrn_reflns_av_R_equivalents 0.0898
_diffrn_reflns_av_unetI/netI 0.1364
_diffrn_reflns_Laue_measured_fraction_full 0.969
_diffrn_reflns_Laue_measured_fraction_max 0.997
_diffrn_reflns_limit_h_max 14
_diffrn_reflns_limit_h_min -14
_diffrn_reflns_limit_k_max 12
_diffrn_reflns_limit_k_min -15
_diffrn_reflns_limit_l_max 26
_diffrn_reflns_limit_l_min -26
_diffrn_reflns_number 24096
_diffrn_reflns_point_group_measured_fraction_full 0.969
_diffrn_reflns_point_group_measured_fraction_max 0.997
_diffrn_reflns_theta_full 25.242
_diffrn_reflns_theta_max 24.999
_diffrn_reflns_theta_min 1.928
_diffrn_source_current 40.0
_diffrn_source_power 2.0
_diffrn_source_voltage 50.0
_diffrn_standards_number 0
_exptl_absorpt_coefficient_mu 0.261
_exptl_absorpt_correction_T_max 0.7456
_exptl_absorpt_correction_T_min 0.5689
_exptl_absorpt_correction_type multi-scan
_exptl_absorpt_process_details
'SADABS-2016/2 (Bruker,2016/2) was used for absorption correction. wR2(int) was 0.1421 before and 0.0832 after correction. The Ratio of minimum to maximum transmission is 0.7630. The \l/2 correction factor is Not present.'
_exptl_crystal_colour 'metallic light colourless'
_exptl_crystal_colour_lustre metallic
_exptl_crystal_colour_modifier light
_exptl_crystal_colour_primary colourless
_exptl_crystal_density_diffrn 1.100
_exptl_crystal_description block
_exptl_crystal_F_000 1140
_exptl_crystal_size_max 0.2
_exptl_crystal_size_mid 0.18
_exptl_crystal_size_min 0.16
_refine_diff_density_max 0.613
_refine_diff_density_min -0.357
_refine_diff_density_rms 0.073
_refine_ls_extinction_method none
_refine_ls_goodness_of_fit_ref 1.008
_refine_ls_hydrogen_treatment constr
_refine_ls_matrix_type full
_refine_ls_number_parameters 654
_refine_ls_number_reflns 11061
_refine_ls_number_restraints 200
_refine_ls_restrained_S_all 1.005
_refine_ls_R_factor_all 0.1368
_refine_ls_R_factor_gt 0.0720
_refine_ls_shift/su_max 0.000
_refine_ls_shift/su_mean 0.000
_refine_ls_structure_factor_coef Fsqd
_refine_ls_weighting_details
;
 w=1/[\s^2^(Fo^2^)+(0.0707P)^2^]
 where P=(Fo^2^+2Fc^2^)/3
;
_refine_ls_weighting_scheme calc
_refine_ls_wR_factor_gt 0.1631
_refine_ls_wR_factor_ref 0.1924
_reflns_Friedel_coverage 0.000
_reflns_number_gt 6267
_reflns_number_total 11061
_reflns_threshold_expression 'I > 2\s(I)'
_cod_data_source_file d3dt01657a2.cif
_cod_data_source_block t-1_a
_cod_database_code 7713453
_shelxl_version_number 2013-2
_shelx_space_group_comment
;
The symmetry employed for this shelxl refinement is uniquely defined
by the following loop, which should always be used as a source of
symmetry information in preference to the above space-group names.
They are only intended as comments.
;
_olex2_refinement_description
;
1. Fixed Uiso
 At 1.2 times of:
  All C(H) groups, All C(H,H) groups
 At 1.5 times of:
  All C(H,H,H) groups
2. Restrained distances
 C44-C45 = C47-C46 = C46-C43 = C45-C43
 1.55 with sigma of 0.01
 C45A-C44A \\sim C47-C46
 with sigma of 0.02
 C45A-C43A \\sim C46-C43
 with sigma of 0.02
 C46A-C43A \\sim C45-C43
 with sigma of 0.02
 C47A-C46A \\sim C45-C44
 with sigma of 0.02
3. Uiso/Uaniso restraints and constraints
C43 \\sim C44 \\sim C45 \\sim C46 \\sim C47 \\sim C46A \\sim C47A \\sim C43A
\\sim C45A \\sim C44A: within 2A with sigma of 0.01 and sigma for terminal
atoms of 0.02 within 2A
Uanis(C45) \\sim Ueq, Uanis(C43) \\sim Ueq, Uanis(C46) \\sim Ueq, Uanis(C44)
\\sim Ueq, Uanis(C47) \\sim Ueq: with sigma of 0.01 and sigma for terminal
atoms of 0
Uanis(C44) \\sim Ueq: with sigma of 0.01 and sigma for terminal atoms of 0.02
4. Rigid body (RIGU) restrains
 C43, C44, C45, C46, C47, C46A, C47A, C43A, C45A, C44A
 with sigma for 1-2 distances of 0.01 and sigma for 1-3 distances of 0.02
5. Others
 Sof(C46A)=Sof(H46C)=Sof(H46D)=Sof(C47A)=Sof(H47D)=Sof(H47E)=Sof(H47F)=
 Sof(C43A)=Sof(H43C)=Sof(H43D)=Sof(C45A)=Sof(H45C)=Sof(H45D)=Sof(C44A)=
 Sof(H44D)=Sof(H44E)=Sof(H44F)=1-FVAR(1)
 Sof(C43)=Sof(H43A)=Sof(H43B)=Sof(C44)=Sof(H44A)=Sof(H44B)=Sof(H44C)=Sof(C45)=
 Sof(H45A)=Sof(H45B)=Sof(C46)=Sof(H46A)=Sof(H46B)=Sof(C47)=Sof(H47A)=Sof(H47B)=
 Sof(H47C)=FVAR(1)
6.a Ternary CH refined with riding coordinates:
 C1(H1), C2(H2), C3(H3), C4(H4), C6(H6), C9(H9), C12(H12), C14(H14)
6.b Secondary CH2 refined with riding coordinates:
 C5(H5A,H5B), C7(H7A,H7B), C8(H8A,H8B), C10(H10A,H10B), C11(H11A,H11B),
 C13(H13A,H13B), C23(H23A,H23B), C28(H28A,H28B), C29(H29A,H29B), C33(H33A,H33B),
  C34(H34A,H34B), C36(H36A,H36B), C38(H38A,H38B), C39(H39A,H39B), C41(H41A,
 H41B), C42(H42A,H42B), C43(H43A,H43B), C45(H45A,H45B), C46(H46A,H46B),
 C46A(H46C,H46D), C43A(H43C,H43D), C45A(H45C,H45D)
6.c Idealised Me refined as rotating group:
 C15(H15A,H15B,H15C), C16(H16A,H16B,H16C), C17(H17A,H17B,H17C), C18(H18A,H18B,
 H18C), C19(H19A,H19B,H19C), C20(H20A,H20B,H20C), C21(H21A,H21B,H21C), C22(H22A,
 H22B,H22C), C24(H24A,H24B,H24C), C25(H25A,H25B,H25C), C26(H26A,H26B,H26C),
 C27(H27A,H27B,H27C), C30(H30A,H30B,H30C), C31(H31A,H31B,H31C), C32(H32A,H32B,
 H32C), C35(H35A,H35B,H35C), C37(H37A,H37B,H37C), C40(H40A,H40B,H40C), C44(H44A,
 H44B,H44C), C47(H47A,H47B,H47C), C47A(H47D,H47E,H47F), C44A(H44D,H44E,H44F)
;
_olex2_submission_special_instructions 'No special instructions were received'

loop_
_space_group_symop_operation_xyz
'x, y, z'
'-x, -y, -z'

loop_
_atom_site_label
_atom_site_type_symbol
_atom_site_fract_x
_atom_site_fract_y
_atom_site_fract_z
_atom_site_U_iso_or_equiv
_atom_site_adp_type
_atom_site_occupancy
_atom_site_site_symmetry_order
_atom_site_calc_flag
_atom_site_refinement_flags_posn
_atom_site_refinement_flags_adp
_atom_site_refinement_flags_occupancy
_atom_site_disorder_assembly
_atom_site_disorder_group
Cl1 Cl -0.15860(9) 0.98220(8) 0.48523(4) 0.0369(3) Uani 1 1 d . . . . .
Cl2 Cl -0.83904(9) 0.53314(9) 0.01166(5) 0.0398(3) Uani 1 1 d . . . . .
P3 P -0.90646(10) 0.77853(9) -0.04198(5) 0.0350(3) Uani 1 1 d . . . . .
P2 P -0.13007(10) 0.71213(9) 0.51479(5) 0.0344(3) Uani 1 1 d . . . . .
P4 P -0.94289(10) 0.55642(9) 0.16153(5) 0.0343(3) Uani 1 1 d . . . . .
P1 P -0.05168(10) 0.99574(9) 0.33419(5) 0.0364(3) Uani 1 1 d . . . . .
Mg1 Mg -0.24542(11) 0.82136(11) 0.40387(6) 0.0299(3) Uani 1 1 d . . . . .
Mg2 Mg -0.76522(12) 0.71150(11) 0.07974(6) 0.0317(4) Uani 1 1 d . . . . .
O1 O -0.4155(2) 0.8426(2) 0.40663(13) 0.0448(8) Uani 1 1 d . . . . .
O2 O -0.5900(3) 0.6984(3) 0.07993(14) 0.0494(9) Uani 1 1 d . . . . .
N4 N -0.8234(3) 0.6678(3) 0.15860(14) 0.0344(9) Uani 1 1 d . . . . .
N3 N -0.2137(3) 0.6976(3) 0.44605(14) 0.0350(9) Uani 1 1 d . . . . .
N1 N -0.1732(3) 0.8834(3) 0.33126(14) 0.0352(9) Uani 1 1 d . . . . .
N6 N -0.8203(3) 0.8141(3) 0.02682(14) 0.0395(9) Uani 1 1 d . . . . .
N5 N -0.6621(3) 0.8723(3) 0.14049(15) 0.0388(9) Uani 1 1 d . . . . .
N2 N -0.3533(3) 0.6779(3) 0.33049(15) 0.0409(10) Uani 1 1 d . . . . .
C1 C -1.0229(4) 0.8463(3) -0.04633(19) 0.0389(11) Uani 1 1 d . . . . .
H1 H -0.9792 0.9276 -0.0362 0.047 Uiso 1 1 calc R U . . .
C2 C -0.8163(4) 0.8477(4) -0.09982(19) 0.0438(12) Uani 1 1 d . . . . .
H2 H -0.8679 0.8160 -0.1410 0.053 Uiso 1 1 calc R U . . .
C3 C -0.2261(4) 0.6245(3) 0.5647(2) 0.0460(12) Uani 1 1 d . . . . .
H3 H -0.1738 0.6400 0.6062 0.055 Uiso 1 1 calc R U . . .
C4 C -0.0171(4) 0.6426(4) 0.5085(2) 0.0413(11) Uani 1 1 d . . . . .
H4 H -0.0622 0.5621 0.4953 0.050 Uiso 1 1 calc R U . . .
C5 C -0.2151(4) 0.8070(4) 0.27344(18) 0.0464(12) Uani 1 1 d . . . . .
H5A H -0.1581 0.7666 0.2698 0.056 Uiso 1 1 calc R U . . .
H5B H -0.2162 0.8494 0.2382 0.056 Uiso 1 1 calc R U . . .
C6 C -1.0644(4) 0.6025(4) 0.18559(19) 0.0434(12) Uani 1 1 d . . . . .
H6 H -1.0327 0.6454 0.2272 0.052 Uiso 1 1 calc R U . . .
C7 C -0.2800(4) 0.6082(4) 0.3417(2) 0.0441(12) Uani 1 1 d . . . . .
H7A H -0.1995 0.6431 0.3296 0.053 Uiso 1 1 calc R U . . .
H7B H -0.3214 0.5360 0.3161 0.053 Uiso 1 1 calc R U . . .
C8 C -0.7801(4) 0.7569(3) 0.21038(18) 0.0449(12) Uani 1 1 d . . . . .
H8A H -0.7694 0.7256 0.2492 0.054 Uiso 1 1 calc R U . . .
H8B H -0.8416 0.7931 0.2119 0.054 Uiso 1 1 calc R U . . .
C9 C -0.0908(4) 1.0768(4) 0.27278(19) 0.0464(12) Uani 1 1 d . . . . .
H9 H -0.0856 1.0415 0.2325 0.056 Uiso 1 1 calc R U . . .
C10 C -0.2608(4) 0.5902(3) 0.40818(19) 0.0452(12) Uani 1 1 d . . . . .
H10A H -0.3393 0.5443 0.4188 0.054 Uiso 1 1 calc R U . . .
H10B H -0.2018 0.5513 0.4156 0.054 Uiso 1 1 calc R U . . .
C11 C -0.7769(5) 0.9296(3) 0.05634(19) 0.0491(13) Uani 1 1 d . . . . .
H11A H -0.8413 0.9621 0.0465 0.059 Uiso 1 1 calc R U . . .
H11B H -0.7031 0.9742 0.0412 0.059 Uiso 1 1 calc R U . . .
C12 C -0.9069(4) 0.4853(4) 0.2280(2) 0.0491(12) Uani 1 1 d . . . . .
H12 H -0.9727 0.4110 0.2215 0.059 Uiso 1 1 calc R U . . .
C13 C -0.3434(4) 0.7255(4) 0.27325(19) 0.0489(12) Uani 1 1 d . . . . .
H13A H -0.4031 0.7638 0.2662 0.059 Uiso 1 1 calc R U . . .
H13B H -0.3644 0.6656 0.2392 0.059 Uiso 1 1 calc R U . . .
C14 C 0.0629(4) 0.9478(4) 0.3021(2) 0.0508(14) Uani 1 1 d . . . . .
H14 H 0.0242 0.9079 0.2603 0.061 Uiso 1 1 calc R U . . .
C15 C -0.7782(5) 0.9728(4) -0.0966(2) 0.0590(15) Uani 1 1 d . . . . .
H15A H -0.8507 0.9941 -0.0981 0.088 Uiso 1 1 calc R U . . .
H15B H -0.7384 0.9974 -0.1314 0.088 Uiso 1 1 calc R U . . .
H15C H -0.7209 1.0074 -0.0584 0.088 Uiso 1 1 calc R U . . .
C16 C -1.0961(4) 0.6770(4) 0.1415(2) 0.0549(14) Uani 1 1 d . . . . .
H16A H -1.0213 0.7370 0.1378 0.082 Uiso 1 1 calc R U . . .
H16B H -1.1530 0.7080 0.1569 0.082 Uiso 1 1 calc R U . . .
H16C H -1.1344 0.6342 0.1014 0.082 Uiso 1 1 calc R U . . .
C17 C -0.2218(5) 1.0747(4) 0.2710(2) 0.0649(15) Uani 1 1 d . . . . .
H17A H -0.2790 0.9986 0.2608 0.097 Uiso 1 1 calc R U . . .
H17B H -0.2408 1.1195 0.2401 0.097 Uiso 1 1 calc R U . . .
H17C H -0.2295 1.1048 0.3111 0.097 Uiso 1 1 calc R U . . .
C18 C -0.4834(4) 0.6157(4) 0.3315(2) 0.0639(16) Uani 1 1 d . . . . .
H18A H -0.4906 0.5854 0.3704 0.096 Uiso 1 1 calc R U . . .
H18B H -0.5155 0.5553 0.2978 0.096 Uiso 1 1 calc R U . . .
H18C H -0.5304 0.6652 0.3269 0.096 Uiso 1 1 calc R U . . .
C19 C -0.2742(5) 0.5002(4) 0.5483(2) 0.0624(15) Uani 1 1 d . . . . .
H19A H -0.3371 0.4796 0.5114 0.094 Uiso 1 1 calc R U . . .
H19B H -0.3097 0.4650 0.5821 0.094 Uiso 1 1 calc R U . . .
H19C H -0.2068 0.4756 0.5410 0.094 Uiso 1 1 calc R U . . .
C20 C -1.1040(4) 0.8075(4) 0.0011(2) 0.0663(16) Uani 1 1 d . . . . .
H20A H -1.1434 0.7271 -0.0063 0.099 Uiso 1 1 calc R U . . .
H20B H -1.1668 0.8417 -0.0020 0.099 Uiso 1 1 calc R U . . .
H20C H -1.0538 0.8287 0.0421 0.099 Uiso 1 1 calc R U . . .
C21 C -0.7885(5) 0.4641(4) 0.2237(2) 0.0713(16) Uani 1 1 d . . . . .
H21A H -0.7972 0.4220 0.1841 0.107 Uiso 1 1 calc R U . . .
H21B H -0.7715 0.4219 0.2565 0.107 Uiso 1 1 calc R U . . .
H21C H -0.7208 0.5346 0.2277 0.107 Uiso 1 1 calc R U . . .
C22 C 0.0570(4) 0.6911(4) 0.4601(2) 0.0626(15) Uani 1 1 d . . . . .
H22A H 0.0050 0.6672 0.4197 0.094 Uiso 1 1 calc R U . . .
H22B H 0.1265 0.6654 0.4615 0.094 Uiso 1 1 calc R U . . .
H22C H 0.0873 0.7717 0.4681 0.094 Uiso 1 1 calc R U . . .
C23 C -0.7468(5) 0.9296(4) 0.1256(2) 0.0648(16) Uani 1 1 d . . . . .
H23A H -0.7103 1.0065 0.1458 0.078 Uiso 1 1 calc R U . . .
H23B H -0.8231 0.8932 0.1411 0.078 Uiso 1 1 calc R U . . .
C24 C 0.0915(5) 0.8667(4) 0.3421(2) 0.0617(15) Uani 1 1 d . . . . .
H24A H 0.1339 0.9052 0.3827 0.092 Uiso 1 1 calc R U . . .
H24B H 0.1441 0.8340 0.3237 0.092 Uiso 1 1 calc R U . . .
H24C H 0.0152 0.8085 0.3456 0.092 Uiso 1 1 calc R U . . .
C25 C -1.0985(5) 0.8245(4) -0.1106(2) 0.0650(15) Uani 1 1 d . . . . .
H25A H -1.0455 0.8589 -0.1390 0.098 Uiso 1 1 calc R U . . .
H25B H -1.1635 0.8557 -0.1107 0.098 Uiso 1 1 calc R U . . .
H25C H -1.1351 0.7448 -0.1232 0.098 Uiso 1 1 calc R U . . .
C26 C 0.0660(4) 0.6565(4) 0.5697(2) 0.0644(15) Uani 1 1 d . . . . .
H26A H 0.1050 0.7351 0.5849 0.097 Uiso 1 1 calc R U . . .
H26B H 0.1291 0.6247 0.5646 0.097 Uiso 1 1 calc R U . . .
H26C H 0.0175 0.6187 0.5990 0.097 Uiso 1 1 calc R U . . .
C27 C -0.7039(5) 0.8143(4) -0.0964(2) 0.0684(17) Uani 1 1 d . . . . .
H27A H -0.6460 0.8513 -0.0587 0.103 Uiso 1 1 calc R U . . .
H27B H -0.6648 0.8357 -0.1317 0.103 Uiso 1 1 calc R U . . .
H27C H -0.7284 0.7342 -0.0965 0.103 Uiso 1 1 calc R U . . .
C28 C -0.6588(5) 0.8414(4) 0.2028(2) 0.0655(16) Uani 1 1 d . . . . .
H28A H -0.6393 0.9082 0.2322 0.079 Uiso 1 1 calc R U . . .
H28B H -0.5930 0.8104 0.2122 0.079 Uiso 1 1 calc R U . . .
C29 C -0.4832(4) 0.8140(4) 0.4555(2) 0.0650(16) Uani 1 1 d . . . . .
H29A H -0.4350 0.8576 0.4947 0.078 Uiso 1 1 calc R U . . .
H29B H -0.5042 0.7346 0.4597 0.078 Uiso 1 1 calc R U . . .
C30 C -1.1786(4) 0.5040(4) 0.1884(3) 0.0723(18) Uani 1 1 d . . . . .
H30A H -1.2100 0.4606 0.1480 0.108 Uiso 1 1 calc R U . . .
H30B H -1.2413 0.5303 0.2010 0.108 Uiso 1 1 calc R U . . .
H30C H -1.1577 0.4578 0.2181 0.108 Uiso 1 1 calc R U . . .
C31 C -0.0032(5) 1.1956(4) 0.2830(2) 0.0628(16) Uani 1 1 d . . . . .
H31A H -0.0035 1.2298 0.3234 0.094 Uiso 1 1 calc R U . . .
H31B H -0.0293 1.2364 0.2516 0.094 Uiso 1 1 calc R U . . .
H31C H 0.0796 1.1972 0.2804 0.094 Uiso 1 1 calc R U . . .
C32 C 0.1795(5) 1.0394(5) 0.2974(3) 0.088(2) Uani 1 1 d . . . . .
H32A H 0.1617 1.0854 0.2669 0.132 Uiso 1 1 calc R U . . .
H32B H 0.2385 1.0076 0.2852 0.132 Uiso 1 1 calc R U . . .
H32C H 0.2141 1.0846 0.3372 0.132 Uiso 1 1 calc R U . . .
C33 C -0.4415(5) 0.9336(5) 0.3827(3) 0.0700(16) Uani 1 1 d . . . . .
H33A H -0.4471 0.9267 0.3378 0.084 Uiso 1 1 calc R U . . .
H33B H -0.3758 1.0039 0.4008 0.084 Uiso 1 1 calc R U . . .
C34 C -0.5268(4) 0.7136(5) 0.0283(2) 0.0738(18) Uani 1 1 d . . . . .
H34A H -0.5016 0.7913 0.0199 0.089 Uiso 1 1 calc R U . . .
H34B H -0.5792 0.6655 -0.0088 0.089 Uiso 1 1 calc R U . . .
C35 C -0.5387(5) 0.9371(5) 0.1344(3) 0.096(3) Uani 1 1 d . . . . .
H35A H -0.4852 0.8942 0.1431 0.143 Uiso 1 1 calc R U . . .
H35B H -0.5091 1.0048 0.1633 0.143 Uiso 1 1 calc R U . . .
H35C H -0.5383 0.9563 0.0926 0.143 Uiso 1 1 calc R U . . .
C36 C -0.5968(5) 0.8410(6) 0.4375(3) 0.097(2) Uani 1 1 d . . . . .
H36A H -0.6640 0.7761 0.4142 0.116 Uiso 1 1 calc R U . . .
H36B H -0.6240 0.8659 0.4739 0.116 Uiso 1 1 calc R U . . .
C37 C -0.9033(6) 0.5344(5) 0.2926(2) 0.083(2) Uani 1 1 d . . . . .
H37A H -0.8377 0.6066 0.3022 0.125 Uiso 1 1 calc R U . . .
H37B H -0.8880 0.4852 0.3217 0.125 Uiso 1 1 calc R U . . .
H37C H -0.9819 0.5430 0.2953 0.125 Uiso 1 1 calc R U . . .
C38 C -0.5592(5) 0.6142(6) 0.1121(3) 0.085(2) Uani 1 1 d . . . . .
H38A H -0.5356 0.6392 0.1565 0.102 Uiso 1 1 calc R U . . .
H38B H -0.6308 0.5449 0.1053 0.102 Uiso 1 1 calc R U . . .
C39 C -0.4174(6) 0.6817(6) 0.0485(4) 0.108(3) Uani 1 1 d . . . . .
H39A H -0.3912 0.6525 0.0128 0.130 Uiso 1 1 calc R U . . .
H39B H -0.3482 0.7460 0.0709 0.130 Uiso 1 1 calc R U . . .
C40 C -0.3316(5) 0.6645(4) 0.5715(3) 0.082(2) Uani 1 1 d . . . . .
H40A H -0.3007 0.7453 0.5792 0.123 Uiso 1 1 calc R U . . .
H40B H -0.3691 0.6339 0.6058 0.123 Uiso 1 1 calc R U . . .
H40C H -0.3928 0.6402 0.5338 0.123 Uiso 1 1 calc R U . . .
C41 C -0.5589(6) 0.9317(6) 0.3986(3) 0.110(3) Uani 1 1 d . . . . .
H41A H -0.6212 0.9177 0.3611 0.132 Uiso 1 1 calc R U . . .
H41B H -0.5493 1.0033 0.4213 0.132 Uiso 1 1 calc R U . . .
C42 C -0.4579(6) 0.5956(7) 0.0888(3) 0.112(3) Uani 1 1 d . . . . .
H42A H -0.4850 0.5212 0.0656 0.134 Uiso 1 1 calc R U . . .
H42B H -0.3906 0.6023 0.1228 0.134 Uiso 1 1 calc R U . . .
Li1 Li 0.0223(6) 1.0802(6) 0.4486(3) 0.0379(18) Uani 1 1 d . . . . .
Li2 Li -0.9921(6) 0.5648(6) -0.0574(3) 0.0378(18) Uani 1 1 d . . . . .
C43 C -0.4684(12) 0.2664(14) 0.2423(5) 0.110(3) Uani 0.632(8) 1 d D U P A 1
H43A H -0.4671 0.1923 0.2296 0.132 Uiso 0.632(8) 1 calc R U P A 1
H43B H -0.3871 0.3218 0.2414 0.132 Uiso 0.632(8) 1 calc R U P A 1
C44 C -0.3966(11) 0.2524(13) 0.3479(6) 0.110(4) Uani 0.632(8) 1 d D U P A 1
H44A H -0.4026 0.1754 0.3396 0.165 Uiso 0.632(8) 1 calc R U P A 1
H44B H -0.4044 0.2676 0.3904 0.165 Uiso 0.632(8) 1 calc R U P A 1
H44C H -0.3172 0.3012 0.3410 0.165 Uiso 0.632(8) 1 calc R U P A 1
C45 C -0.4988(12) 0.2723(13) 0.3054(5) 0.114(3) Uani 0.632(8) 1 d D U P A 1
H45A H -0.5788 0.2153 0.3067 0.136 Uiso 0.632(8) 1 calc R U P A 1
H45B H -0.5026 0.3457 0.3177 0.136 Uiso 0.632(8) 1 calc R U P A 1
C46 C -0.5671(11) 0.2899(13) 0.2002(5) 0.119(3) Uani 0.632(8) 1 d D U P A 1
H46A H -0.5731 0.3603 0.2167 0.143 Uiso 0.632(8) 1 calc R U P A 1
H46B H -0.6466 0.2309 0.2000 0.143 Uiso 0.632(8) 1 calc R U P A 1
C47 C -0.5455(12) 0.2974(11) 0.1347(5) 0.108(4) Uani 0.632(8) 1 d D U P A 1
H47A H -0.6148 0.3089 0.1097 0.162 Uiso 0.632(8) 1 calc R U P A 1
H47B H -0.5374 0.2287 0.1182 0.162 Uiso 0.632(8) 1 calc R U P A 1
H47C H -0.4702 0.3593 0.1341 0.162 Uiso 0.632(8) 1 calc R U P A 1
C46A C -0.470(2) 0.1969(18) 0.3189(9) 0.114(4) Uani 0.368(8) 1 d D U P A 2
H46C H -0.4086 0.1688 0.3047 0.136 Uiso 0.368(8) 1 calc R U P A 2
H46D H -0.5456 0.1323 0.3161 0.136 Uiso 0.368(8) 1 calc R U P A 2
C47A C -0.424(2) 0.239(2) 0.3856(9) 0.115(6) Uani 0.368(8) 1 d D U P A 2
H47D H -0.3534 0.3075 0.3902 0.172 Uiso 0.368(8) 1 calc R U P A 2
H47E H -0.3996 0.1837 0.4066 0.172 Uiso 0.368(8) 1 calc R U P A 2
H47F H -0.4893 0.2531 0.4035 0.172 Uiso 0.368(8) 1 calc R U P A 2
C43A C -0.497(2) 0.267(2) 0.2739(9) 0.115(4) Uani 0.368(8) 1 d D U P A 2
H43C H -0.5808 0.2623 0.2781 0.138 Uiso 0.368(8) 1 calc R U P A 2
H43D H -0.4439 0.3420 0.2937 0.138 Uiso 0.368(8) 1 calc R U P A 2
C45A C -0.497(2) 0.278(2) 0.2114(10) 0.118(4) Uani 0.368(8) 1 d D U P A 2
H45C H -0.5405 0.2024 0.1899 0.142 Uiso 0.368(8) 1 calc R U P A 2
H45D H -0.4108 0.2970 0.2065 0.142 Uiso 0.368(8) 1 calc R U P A 2
C44A C -0.544(2) 0.3497(19) 0.1746(12) 0.113(5) Uani 0.368(8) 1 d D U P A 2
H44D H -0.5370 0.3352 0.1319 0.169 Uiso 0.368(8) 1 calc R U P A 2
H44E H -0.4966 0.4271 0.1900 0.169 Uiso 0.368(8) 1 calc R U P A 2
H44F H -0.6304 0.3347 0.1773 0.169 Uiso 0.368(8) 1 calc R U P A 2

loop_
_atom_site_aniso_label
_atom_site_aniso_U_11
_atom_site_aniso_U_22
_atom_site_aniso_U_33
_atom_site_aniso_U_23
_atom_site_aniso_U_13
_atom_site_aniso_U_12
Cl1 0.0396(6) 0.0348(6) 0.0335(6) 0.0018(5) 0.0038(5) 0.0107(5)
Cl2 0.0397(6) 0.0392(6) 0.0363(6) 0.0022(5) 0.0062(5) 0.0090(5)
P3 0.0433(6) 0.0283(6) 0.0291(6) 0.0052(5) 0.0052(5) 0.0073(5)
P2 0.0416(6) 0.0271(6) 0.0329(6) 0.0066(5) 0.0052(5) 0.0099(5)
P4 0.0410(6) 0.0319(6) 0.0273(6) 0.0053(5) 0.0077(5) 0.0083(5)
P1 0.0451(7) 0.0376(7) 0.0241(6) 0.0058(5) 0.0061(5) 0.0109(6)
Mg1 0.0318(7) 0.0291(8) 0.0264(7) 0.0021(6) 0.0022(6) 0.0090(6)
Mg2 0.0345(7) 0.0300(8) 0.0277(7) 0.0023(6) 0.0050(6) 0.0078(6)
O1 0.0373(17) 0.047(2) 0.0511(19) 0.0064(16) 0.0093(15) 0.0155(16)
O2 0.0375(17) 0.057(2) 0.053(2) 0.0026(17) 0.0084(16) 0.0166(16)
N4 0.044(2) 0.0265(19) 0.0258(18) -0.0020(15) 0.0052(16) 0.0044(17)
N3 0.041(2) 0.0232(18) 0.0333(19) 0.0003(15) -0.0017(17) 0.0066(16)
N1 0.047(2) 0.031(2) 0.0239(17) -0.0004(15) 0.0055(17) 0.0098(17)
N6 0.053(2) 0.027(2) 0.0302(19) 0.0003(16) -0.0033(18) 0.0085(18)
N5 0.035(2) 0.037(2) 0.037(2) 0.0024(17) 0.0026(17) 0.0044(18)
N2 0.039(2) 0.037(2) 0.034(2) -0.0047(17) -0.0032(17) 0.0026(18)
C1 0.045(3) 0.029(2) 0.041(3) 0.006(2) 0.004(2) 0.011(2)
C2 0.050(3) 0.044(3) 0.032(2) 0.010(2) 0.007(2) 0.009(2)
C3 0.055(3) 0.037(3) 0.045(3) 0.011(2) 0.011(2) 0.012(2)
C4 0.045(3) 0.033(2) 0.047(3) 0.008(2) 0.005(2) 0.016(2)
C5 0.059(3) 0.043(3) 0.028(2) 0.000(2) 0.000(2) 0.010(2)
C6 0.044(3) 0.048(3) 0.039(3) 0.001(2) 0.011(2) 0.017(2)
C7 0.051(3) 0.033(3) 0.042(3) -0.004(2) -0.001(2) 0.013(2)
C8 0.062(3) 0.035(3) 0.027(2) 0.003(2) 0.008(2) 0.003(2)
C9 0.069(3) 0.040(3) 0.028(2) 0.012(2) 0.008(2) 0.015(3)
C10 0.056(3) 0.027(2) 0.042(3) 0.003(2) -0.004(2) 0.007(2)
C11 0.077(3) 0.028(2) 0.035(3) 0.008(2) -0.003(2) 0.013(2)
C12 0.058(3) 0.044(3) 0.041(3) 0.016(2) -0.001(2) 0.014(3)
C13 0.054(3) 0.048(3) 0.036(3) -0.010(2) -0.016(2) 0.020(3)
C14 0.051(3) 0.062(3) 0.042(3) 0.007(2) 0.020(2) 0.019(3)
C15 0.076(4) 0.046(3) 0.054(3) 0.024(2) 0.026(3) 0.011(3)
C16 0.058(3) 0.059(3) 0.054(3) 0.006(3) 0.008(3) 0.029(3)
C17 0.081(4) 0.067(4) 0.055(3) 0.023(3) 0.008(3) 0.035(3)
C18 0.045(3) 0.050(3) 0.076(4) -0.011(3) -0.006(3) 0.001(3)
C19 0.070(3) 0.043(3) 0.072(4) 0.022(3) 0.021(3) 0.010(3)
C20 0.070(3) 0.057(3) 0.089(4) 0.024(3) 0.041(3) 0.030(3)
C21 0.073(4) 0.060(4) 0.075(4) 0.023(3) -0.011(3) 0.023(3)
C22 0.065(3) 0.062(4) 0.076(4) 0.013(3) 0.027(3) 0.035(3)
C23 0.077(4) 0.045(3) 0.055(3) -0.013(3) -0.014(3) 0.014(3)
C24 0.067(3) 0.081(4) 0.047(3) 0.007(3) 0.008(3) 0.041(3)
C25 0.068(3) 0.066(4) 0.063(4) 0.002(3) -0.006(3) 0.034(3)
C26 0.058(3) 0.065(4) 0.072(4) 0.002(3) -0.006(3) 0.033(3)
C27 0.075(4) 0.060(4) 0.087(4) 0.030(3) 0.042(3) 0.031(3)
C28 0.086(4) 0.054(3) 0.036(3) -0.001(3) -0.004(3) 0.007(3)
C29 0.046(3) 0.073(4) 0.077(4) 0.018(3) 0.025(3) 0.014(3)
C30 0.054(3) 0.071(4) 0.087(4) 0.007(3) 0.034(3) 0.007(3)
C31 0.089(4) 0.048(3) 0.051(3) 0.021(3) 0.018(3) 0.018(3)
C32 0.071(4) 0.081(4) 0.121(5) 0.021(4) 0.049(4) 0.022(3)
C33 0.066(4) 0.087(4) 0.072(4) 0.029(3) 0.011(3) 0.043(3)
C34 0.051(3) 0.094(5) 0.080(4) 0.025(3) 0.034(3) 0.018(3)
C35 0.065(4) 0.072(4) 0.107(5) -0.030(4) 0.025(4) -0.027(3)
C36 0.062(4) 0.113(6) 0.128(6) 0.032(5) 0.046(4) 0.032(4)
C37 0.130(5) 0.082(4) 0.033(3) 0.021(3) 0.008(3) 0.030(4)
C38 0.066(4) 0.138(6) 0.068(4) 0.031(4) 0.008(3) 0.059(4)
C39 0.080(5) 0.117(6) 0.159(7) 0.048(5) 0.059(5) 0.053(4)
C40 0.081(4) 0.064(4) 0.113(5) 0.028(3) 0.055(4) 0.022(3)
C41 0.085(5) 0.147(7) 0.139(7) 0.044(6) 0.040(5) 0.079(5)
C42 0.110(6) 0.163(8) 0.114(6) 0.047(5) 0.043(5) 0.098(6)
Li1 0.040(4) 0.035(4) 0.033(4) 0.004(3) 0.005(3) 0.007(3)
Li2 0.046(4) 0.036(4) 0.032(4) 0.001(3) 0.005(3) 0.017(4)
C43 0.101(5) 0.115(5) 0.120(6) 0.006(5) 0.024(4) 0.045(4)
C44 0.097(7) 0.116(7) 0.118(8) 0.004(7) 0.005(6) 0.048(6)
C45 0.105(5) 0.115(5) 0.123(6) 0.004(5) 0.026(5) 0.042(4)
C46 0.099(5) 0.128(5) 0.136(6) 0.002(5) 0.020(5) 0.048(5)
C47 0.093(7) 0.120(8) 0.122(8) 0.024(7) 0.040(6) 0.042(7)
C46A 0.104(6) 0.109(6) 0.134(7) 0.010(6) 0.018(6) 0.048(6)
C47A 0.096(11) 0.107(11) 0.154(12) 0.011(11) 0.022(10) 0.053(10)
C43A 0.103(5) 0.118(5) 0.132(7) 0.005(6) 0.025(6) 0.048(5)
C45A 0.102(6) 0.124(6) 0.136(7) 0.004(6) 0.027(6) 0.050(6)
C44A 0.092(9) 0.120(11) 0.135(11) 0.014(9) 0.029(9) 0.046(9)

loop_
_atom_type_symbol
_atom_type_description
_atom_type_scat_dispersion_real
_atom_type_scat_dispersion_imag
_atom_type_scat_source
C C 0.0033 0.0016 'International Tables Vol C Tables 4.2.6.8 and 6.1.1.4'
H H 0.0000 0.0000 'International Tables Vol C Tables 4.2.6.8 and 6.1.1.4'
Cl Cl 0.1484 0.1585 'International Tables Vol C Tables 4.2.6.8 and 6.1.1.4'
Li Li -0.0003 0.0001 'International Tables Vol C Tables 4.2.6.8 and 6.1.1.4'
Mg Mg 0.0486 0.0363 'International Tables Vol C Tables 4.2.6.8 and 6.1.1.4'
N N 0.0061 0.0033 'International Tables Vol C Tables 4.2.6.8 and 6.1.1.4'
O O 0.0106 0.0060 'International Tables Vol C Tables 4.2.6.8 and 6.1.1.4'
P P 0.1023 0.0942 'International Tables Vol C Tables 4.2.6.8 and 6.1.1.4'

loop_
_geom_angle_atom_site_label_1
_geom_angle_atom_site_label_2
_geom_angle_atom_site_label_3
_geom_angle
_geom_angle_site_symmetry_1
_geom_angle_site_symmetry_3
_geom_angle_publ_flag
Li1 Cl1 Mg1 99.12(16) . . ?
Li1 Cl1 Mg1 99.93(16) 2_576 . ?
Li1 Cl1 Li1 83.5(3) . 2_576 ?
Li2 Cl2 Mg2 98.63(17) . . ?
Li2 Cl2 Mg2 98.95(15) 2_365 . ?
Li2 Cl2 Li2 83.2(3) . 2_365 ?
N6 P3 C1 108.82(18) . . ?
N6 P3 C2 109.88(19) . . ?
N6 P3 Li2 105.7(2) . . ?
C1 P3 C2 100.0(2) . . ?
C1 P3 Li2 115.6(2) . . ?
C2 P3 Li2 116.70(19) . . ?
N3 P2 C3 109.2(2) . . ?
N3 P2 C4 108.14(18) . . ?
N3 P2 Li1 108.4(2) . 2_576 ?
C3 P2 Li1 118.46(19) . 2_576 ?
C4 P2 C3 100.9(2) . . ?
C4 P2 Li1 111.2(2) . 2_576 ?
N4 P4 C6 107.96(18) . . ?
N4 P4 C12 109.8(2) . . ?
N4 P4 Li2 109.06(18) . 2_365 ?
C6 P4 C12 100.7(2) . . ?
C6 P4 Li2 114.3(2) . 2_365 ?
C12 P4 Li2 114.7(2) . 2_365 ?
N1 P1 C9 107.28(19) . . ?
N1 P1 C14 105.50(19) . . ?
N1 P1 Li1 107.02(18) . . ?
C9 P1 Li1 122.3(2) . . ?
C14 P1 C9 100.8(2) . . ?
C14 P1 Li1 112.8(2) . . ?
O1 Mg1 Cl1 85.40(9) . . ?
O1 Mg1 N2 85.59(13) . . ?
N3 Mg1 Cl1 103.14(10) . . ?
N3 Mg1 O1 117.54(13) . . ?
N3 Mg1 N1 125.58(14) . . ?
N3 Mg1 N2 80.89(14) . . ?
N1 Mg1 Cl1 102.75(10) . . ?
N1 Mg1 O1 111.53(15) . . ?
N1 Mg1 N2 80.83(12) . . ?
N2 Mg1 Cl1 170.98(11) . . ?
O2 Mg2 Cl2 83.65(9) . . ?
O2 Mg2 N5 85.35(13) . . ?
N4 Mg2 Cl2 103.43(10) . . ?
N4 Mg2 O2 109.92(15) . . ?
N4 Mg2 N6 124.74(14) . . ?
N4 Mg2 N5 81.12(12) . . ?
N6 Mg2 Cl2 103.45(11) . . ?
N6 Mg2 O2 120.32(14) . . ?
N6 Mg2 N5 81.47(14) . . ?
N5 Mg2 Cl2 168.97(11) . . ?
C29 O1 Mg1 123.7(3) . . ?
C33 O1 Mg1 121.4(3) . . ?
C33 O1 C29 107.2(3) . . ?
C34 O2 Mg2 124.3(3) . . ?
C34 O2 C38 107.4(4) . . ?
C38 O2 Mg2 119.0(3) . . ?
P4 N4 Mg2 123.21(17) . . ?
C8 N4 P4 118.8(2) . . ?
C8 N4 Mg2 115.3(2) . . ?
P2 N3 Mg1 125.44(18) . . ?
C10 N3 P2 119.8(3) . . ?
C10 N3 Mg1 114.5(3) . . ?
P1 N1 Mg1 125.92(17) . . ?
C5 N1 P1 116.9(2) . . ?
C5 N1 Mg1 115.4(2) . . ?
P3 N6 Mg2 126.17(19) . . ?
C11 N6 P3 120.5(3) . . ?
C11 N6 Mg2 113.3(3) . . ?
C23 N5 Mg2 99.1(3) . . ?
C23 N5 C28 112.6(4) . . ?
C23 N5 C35 112.1(4) . . ?
C28 N5 Mg2 104.3(3) . . ?
C35 N5 Mg2 120.4(3) . . ?
C35 N5 C28 108.1(4) . . ?
C7 N2 Mg1 99.0(3) . . ?
C7 N2 C13 113.6(3) . . ?
C7 N2 C18 110.5(4) . . ?
C13 N2 Mg1 104.4(2) . . ?
C13 N2 C18 109.3(4) . . ?
C18 N2 Mg1 119.7(2) . . ?
P3 C1 H1 108.1 . . ?
C20 C1 P3 109.6(3) . . ?
C20 C1 H1 108.1 . . ?
C25 C1 P3 111.3(3) . . ?
C25 C1 H1 108.1 . . ?
C25 C1 C20 111.5(4) . . ?
P3 C2 H2 106.9 . . ?
C15 C2 P3 117.9(3) . . ?
C15 C2 H2 106.9 . . ?
C27 C2 P3 107.8(3) . . ?
C27 C2 H2 106.9 . . ?
C27 C2 C15 109.8(4) . . ?
P2 C3 H3 106.3 . . ?
C19 C3 P2 118.8(3) . . ?
C19 C3 H3 106.3 . . ?
C19 C3 C40 109.9(4) . . ?
C40 C3 P2 108.6(3) . . ?
C40 C3 H3 106.3 . . ?
P2 C4 H4 108.8 . . ?
C22 C4 P2 108.5(3) . . ?
C22 C4 H4 108.8 . . ?
C26 C4 P2 110.9(3) . . ?
C26 C4 H4 108.8 . . ?
C26 C4 C22 110.9(4) . . ?
N1 C5 H5A 109.8 . . ?
N1 C5 H5B 109.8 . . ?
N1 C5 C13 109.2(3) . . ?
H5A C5 H5B 108.3 . . ?
C13 C5 H5A 109.8 . . ?
C13 C5 H5B 109.8 . . ?
P4 C6 H6 108.6 . . ?
C16 C6 P4 109.7(3) . . ?
C16 C6 H6 108.6 . . ?
C16 C6 C30 110.2(4) . . ?
C30 C6 P4 111.0(3) . . ?
C30 C6 H6 108.6 . . ?
N2 C7 H7A 109.3 . . ?
N2 C7 H7B 109.3 . . ?
N2 C7 C10 111.5(3) . . ?
H7A C7 H7B 108.0 . . ?
C10 C7 H7A 109.3 . . ?
C10 C7 H7B 109.3 . . ?
N4 C8 H8A 109.7 . . ?
N4 C8 H8B 109.7 . . ?
N4 C8 C28 109.7(3) . . ?
H8A C8 H8B 108.2 . . ?
C28 C8 H8A 109.7 . . ?
C28 C8 H8B 109.7 . . ?
P1 C9 H9 108.6 . . ?
C17 C9 P1 109.7(3) . . ?
C17 C9 H9 108.6 . . ?
C31 C9 P1 111.7(3) . . ?
C31 C9 H9 108.6 . . ?
C31 C9 C17 109.5(4) . . ?
N3 C10 C7 108.9(3) . . ?
N3 C10 H10A 109.9 . . ?
N3 C10 H10B 109.9 . . ?
C7 C10 H10A 109.9 . . ?
C7 C10 H10B 109.9 . . ?
H10A C10 H10B 108.3 . . ?
N6 C11 H11A 110.0 . . ?
N6 C11 H11B 110.0 . . ?
N6 C11 C23 108.3(4) . . ?
H11A C11 H11B 108.4 . . ?
C23 C11 H11A 110.0 . . ?
C23 C11 H11B 110.0 . . ?
P4 C12 H12 105.7 . . ?
C21 C12 P4 108.4(3) . . ?
C21 C12 H12 105.7 . . ?
C37 C12 P4 119.8(4) . . ?
C37 C12 H12 105.7 . . ?
C37 C12 C21 110.5(5) . . ?
N2 C13 C5 112.2(4) . . ?
N2 C13 H13A 109.2 . . ?
N2 C13 H13B 109.2 . . ?
C5 C13 H13A 109.2 . . ?
C5 C13 H13B 109.2 . . ?
H13A C13 H13B 107.9 . . ?
P1 C14 H14 108.2 . . ?
C24 C14 P1 107.8(3) . . ?
C24 C14 H14 108.2 . . ?
C32 C14 P1 114.2(4) . . ?
C32 C14 H14 108.2 . . ?
C32 C14 C24 110.0(5) . . ?
C2 C15 H15A 109.5 . . ?
C2 C15 H15B 109.5 . . ?
C2 C15 H15C 109.5 . . ?
H15A C15 H15B 109.5 . . ?
H15A C15 H15C 109.5 . . ?
H15B C15 H15C 109.5 . . ?
C6 C16 H16A 109.5 . . ?
C6 C16 H16B 109.5 . . ?
C6 C16 H16C 109.5 . . ?
H16A C16 H16B 109.5 . . ?
H16A C16 H16C 109.5 . . ?
H16B C16 H16C 109.5 . . ?
C9 C17 H17A 109.5 . . ?
C9 C17 H17B 109.5 . . ?
C9 C17 H17C 109.5 . . ?
H17A C17 H17B 109.5 . . ?
H17A C17 H17C 109.5 . . ?
H17B C17 H17C 109.5 . . ?
N2 C18 H18A 109.5 . . ?
N2 C18 H18B 109.5 . . ?
N2 C18 H18C 109.5 . . ?
H18A C18 H18B 109.5 . . ?
H18A C18 H18C 109.5 . . ?
H18B C18 H18C 109.5 . . ?
C3 C19 H19A 109.5 . . ?
C3 C19 H19B 109.5 . . ?
C3 C19 H19C 109.5 . . ?
H19A C19 H19B 109.5 . . ?
H19A C19 H19C 109.5 . . ?
H19B C19 H19C 109.5 . . ?
C1 C20 H20A 109.5 . . ?
C1 C20 H20B 109.5 . . ?
C1 C20 H20C 109.5 . . ?
H20A C20 H20B 109.5 . . ?
H20A C20 H20C 109.5 . . ?
H20B C20 H20C 109.5 . . ?
C12 C21 H21A 109.5 . . ?
C12 C21 H21B 109.5 . . ?
C12 C21 H21C 109.5 . . ?
H21A C21 H21B 109.5 . . ?
H21A C21 H21C 109.5 . . ?
H21B C21 H21C 109.5 . . ?
C4 C22 H22A 109.5 . . ?
C4 C22 H22B 109.5 . . ?
C4 C22 H22C 109.5 . . ?
H22A C22 H22B 109.5 . . ?
H22A C22 H22C 109.5 . . ?
H22B C22 H22C 109.5 . . ?
N5 C23 C11 110.9(4) . . ?
N5 C23 H23A 109.5 . . ?
N5 C23 H23B 109.5 . . ?
C11 C23 H23A 109.5 . . ?
C11 C23 H23B 109.5 . . ?
H23A C23 H23B 108.1 . . ?
C14 C24 H24A 109.5 . . ?
C14 C24 H24B 109.5 . . ?
C14 C24 H24C 109.5 . . ?
H24A C24 H24B 109.5 . . ?
H24A C24 H24C 109.5 . . ?
H24B C24 H24C 109.5 . . ?
C1 C25 H25A 109.5 . . ?
C1 C25 H25B 109.5 . . ?
C1 C25 H25C 109.5 . . ?
H25A C25 H25B 109.5 . . ?
H25A C25 H25C 109.5 . . ?
H25B C25 H25C 109.5 . . ?
C4 C26 H26A 109.5 . . ?
C4 C26 H26B 109.5 . . ?
C4 C26 H26C 109.5 . . ?
H26A C26 H26B 109.5 . . ?
H26A C26 H26C 109.5 . . ?
H26B C26 H26C 109.5 . . ?
C2 C27 H27A 109.5 . . ?
C2 C27 H27B 109.5 . . ?
C2 C27 H27C 109.5 . . ?
H27A C27 H27B 109.5 . . ?
H27A C27 H27C 109.5 . . ?
H27B C27 H27C 109.5 . . ?
N5 C28 C8 111.9(4) . . ?
N5 C28 H28A 109.2 . . ?
N5 C28 H28B 109.2 . . ?
C8 C28 H28A 109.2 . . ?
C8 C28 H28B 109.2 . . ?
H28A C28 H28B 107.9 . . ?
O1 C29 H29A 110.7 . . ?
O1 C29 H29B 110.7 . . ?
O1 C29 C36 105.0(5) . . ?
H29A C29 H29B 108.8 . . ?
C36 C29 H29A 110.7 . . ?
C36 C29 H29B 110.7 . . ?
C6 C30 H30A 109.5 . . ?
C6 C30 H30B 109.5 . . ?
C6 C30 H30C 109.5 . . ?
H30A C30 H30B 109.5 . . ?
H30A C30 H30C 109.5 . . ?
H30B C30 H30C 109.5 . . ?
C9 C31 H31A 109.5 . . ?
C9 C31 H31B 109.5 . . ?
C9 C31 H31C 109.5 . . ?
H31A C31 H31B 109.5 . . ?
H31A C31 H31C 109.5 . . ?
H31B C31 H31C 109.5 . . ?
C14 C32 H32A 109.5 . . ?
C14 C32 H32B 109.5 . . ?
C14 C32 H32C 109.5 . . ?
H32A C32 H32B 109.5 . . ?
H32A C32 H32C 109.5 . . ?
H32B C32 H32C 109.5 . . ?
O1 C33 H33A 110.2 . . ?
O1 C33 H33B 110.2 . . ?
O1 C33 C41 107.5(5) . . ?
H33A C33 H33B 108.5 . . ?
C41 C33 H33A 110.2 . . ?
C41 C33 H33B 110.2 . . ?
O2 C34 H34A 111.1 . . ?
O2 C34 H34B 111.1 . . ?
O2 C34 C39 103.5(5) . . ?
H34A C34 H34B 109.0 . . ?
C39 C34 H34A 111.1 . . ?
C39 C34 H34B 111.1 . . ?
N5 C35 H35A 109.5 . . ?
N5 C35 H35B 109.5 . . ?
N5 C35 H35C 109.5 . . ?
H35A C35 H35B 109.5 . . ?
H35A C35 H35C 109.5 . . ?
H35B C35 H35C 109.5 . . ?
C29 C36 H36A 110.9 . . ?
C29 C36 H36B 110.9 . . ?
H36A C36 H36B 109.0 . . ?
C41 C36 C29 104.1(4) . . ?
C41 C36 H36A 110.9 . . ?
C41 C36 H36B 110.9 . . ?
C12 C37 H37A 109.5 . . ?
C12 C37 H37B 109.5 . . ?
C12 C37 H37C 109.5 . . ?
H37A C37 H37B 109.5 . . ?
H37A C37 H37C 109.5 . . ?
H37B C37 H37C 109.5 . . ?
O2 C38 H38A 110.0 . . ?
O2 C38 H38B 110.0 . . ?
H38A C38 H38B 108.4 . . ?
C42 C38 O2 108.4(5) . . ?
C42 C38 H38A 110.0 . . ?
C42 C38 H38B 110.0 . . ?
C34 C39 H39A 110.7 . . ?
C34 C39 H39B 110.7 . . ?
H39A C39 H39B 108.8 . . ?
C42 C39 C34 105.4(5) . . ?
C42 C39 H39A 110.7 . . ?
C42 C39 H39B 110.7 . . ?
C3 C40 H40A 109.5 . . ?
C3 C40 H40B 109.5 . . ?
C3 C40 H40C 109.5 . . ?
H40A C40 H40B 109.5 . . ?
H40A C40 H40C 109.5 . . ?
H40B C40 H40C 109.5 . . ?
C33 C41 C36 106.7(6) . . ?
C33 C41 H41A 110.4 . . ?
C33 C41 H41B 110.4 . . ?
C36 C41 H41A 110.4 . . ?
C36 C41 H41B 110.4 . . ?
H41A C41 H41B 108.6 . . ?
C38 C42 C39 105.5(6) . . ?
C38 C42 H42A 110.6 . . ?
C38 C42 H42B 110.6 . . ?
C39 C42 H42A 110.6 . . ?
C39 C42 H42B 110.6 . . ?
H42A C42 H42B 108.8 . . ?
Cl1 Li1 Cl1 96.5(3) . 2_576 ?
Cl1 Li1 P2 96.8(2) 2_576 2_576 ?
Cl1 Li1 P2 119.0(2) . 2_576 ?
Cl1 Li1 P1 97.7(2) . . ?
Cl1 Li1 P1 120.4(3) 2_576 . ?
P2 Li1 P1 124.3(3) 2_576 . ?
Cl2 Li2 Cl2 96.8(3) . 2_365 ?
Cl2 Li2 P3 120.2(2) 2_365 . ?
Cl2 Li2 P3 98.7(2) . . ?
Cl2 Li2 P4 115.1(3) . 2_365 ?
Cl2 Li2 P4 98.2(2) 2_365 2_365 ?
Cl2 Li2 Li2 48.07(17) 2_365 2_365 ?
Cl2 Li2 Li2 48.8(2) . 2_365 ?
P3 Li2 Li2 119.6(3) . 2_365 ?
P4 Li2 P3 125.1(3) 2_365 . ?
P4 Li2 Li2 115.2(3) 2_365 2_365 ?
H43A C43 H43B 108.6 . . ?
C45 C43 H43A 110.4 . . ?
C45 C43 H43B 110.4 . . ?
C45 C43 C46 106.5(10) . . ?
C46 C43 H43A 110.4 . . ?
C46 C43 H43B 110.4 . . ?
H44A C44 H44B 109.5 . . ?
H44A C44 H44C 109.5 . . ?
H44B C44 H44C 109.5 . . ?
C45 C44 H44A 109.5 . . ?
C45 C44 H44B 109.5 . . ?
C45 C44 H44C 109.5 . . ?
C43 C45 C44 106.2(10) . . ?
C43 C45 H45A 110.5 . . ?
C43 C45 H45B 110.5 . . ?
C44 C45 H45A 110.5 . . ?
C44 C45 H45B 110.5 . . ?
H45A C45 H45B 108.7 . . ?
C43 C46 H46A 108.8 . . ?
C43 C46 H46B 108.8 . . ?
C43 C46 C47 114.0(10) . . ?
H46A C46 H46B 107.6 . . ?
C47 C46 H46A 108.8 . . ?
C47 C46 H46B 108.8 . . ?
C46 C47 H47A 109.5 . . ?
C46 C47 H47B 109.5 . . ?
C46 C47 H47C 109.5 . . ?
H47A C47 H47B 109.5 . . ?
H47A C47 H47C 109.5 . . ?
H47B C47 H47C 109.5 . . ?
H46C C46A H46D 106.6 . . ?
C47A C46A H46C 106.8 . . ?
C47A C46A H46D 106.8 . . ?
C43A C46A H46C 106.8 . . ?
C43A C46A H46D 106.8 . . ?
C43A C46A C47A 122(2) . . ?
C46A C47A H47D 109.5 . . ?
C46A C47A H47E 109.5 . . ?
C46A C47A H47F 109.5 . . ?
H47D C47A H47E 109.5 . . ?
H47D C47A H47F 109.5 . . ?
H47E C47A H47F 109.5 . . ?
C46A C43A H43C 102.3 . . ?
C46A C43A H43D 102.3 . . ?
H43C C43A H43D 104.8 . . ?
C45A C43A C46A 139(2) . . ?
C45A C43A H43C 102.3 . . ?
C45A C43A H43D 102.3 . . ?
C43A C45A H45C 105.2 . . ?
C43A C45A H45D 105.2 . . ?
C43A C45A C44A 128(2) . . ?
H45C C45A H45D 105.9 . . ?
C44A C45A H45C 105.2 . . ?
C44A C45A H45D 105.2 . . ?
C45A C44A H44D 109.5 . . ?
C45A C44A H44E 109.5 . . ?
C45A C44A H44F 109.5 . . ?
H44D C44A H44E 109.5 . . ?
H44D C44A H44F 109.5 . . ?
H44E C44A H44F 109.5 . . ?

loop_
_geom_bond_atom_site_label_1
_geom_bond_atom_site_label_2
_geom_bond_distance
_geom_bond_site_symmetry_2
_geom_bond_publ_flag
Cl1 Mg1 2.4919(15) . ?
Cl1 Li1 2.380(6) . ?
Cl1 Li1 2.399(8) 2_576 ?
Cl2 Mg2 2.4918(15) . ?
Cl2 Li2 2.384(6) 2_365 ?
Cl2 Li2 2.359(8) . ?
P3 N6 1.653(3) . ?
P3 C1 1.858(4) . ?
P3 C2 1.875(4) . ?
P3 Li2 2.592(7) . ?
P2 N3 1.659(4) . ?
P2 C3 1.868(4) . ?
P2 C4 1.858(4) . ?
P2 Li1 2.578(7) 2_576 ?
P4 N4 1.658(3) . ?
P4 C6 1.860(4) . ?
P4 C12 1.869(5) . ?
P4 Li2 2.577(6) 2_365 ?
P1 N1 1.655(3) . ?
P1 C9 1.878(5) . ?
P1 C14 1.873(4) . ?
P1 Li1 2.609(7) . ?
Mg1 O1 2.123(3) . ?
Mg1 N3 2.026(4) . ?
Mg1 N1 2.028(3) . ?
Mg1 N2 2.271(3) . ?
Mg2 O2 2.129(3) . ?
Mg2 N4 2.027(3) . ?
Mg2 N6 2.038(4) . ?
Mg2 N5 2.259(3) . ?
O1 C29 1.439(5) . ?
O1 C33 1.432(6) . ?
O2 C34 1.450(5) . ?
O2 C38 1.460(7) . ?
N4 C8 1.477(4) . ?
N3 C10 1.466(5) . ?
N1 C5 1.484(4) . ?
N6 C11 1.482(5) . ?
N5 C23 1.447(6) . ?
N5 C28 1.470(6) . ?
N5 C35 1.448(5) . ?
N2 C7 1.456(6) . ?
N2 C13 1.458(5) . ?
N2 C18 1.479(5) . ?
C1 H1 1.0000 . ?
C1 C20 1.527(5) . ?
C1 C25 1.526(6) . ?
C2 H2 1.0000 . ?
C2 C15 1.526(6) . ?
C2 C27 1.521(6) . ?
C3 H3 1.0000 . ?
C3 C19 1.518(6) . ?
C3 C40 1.522(6) . ?
C4 H4 1.0000 . ?
C4 C22 1.524(5) . ?
C4 C26 1.519(6) . ?
C5 H5A 0.9900 . ?
C5 H5B 0.9900 . ?
C5 C13 1.527(5) . ?
C6 H6 1.0000 . ?
C6 C16 1.518(6) . ?
C6 C30 1.527(5) . ?
C7 H7A 0.9900 . ?
C7 H7B 0.9900 . ?
C7 C10 1.513(6) . ?
C8 H8A 0.9900 . ?
C8 H8B 0.9900 . ?
C8 C28 1.524(6) . ?
C9 H9 1.0000 . ?
C9 C17 1.530(6) . ?
C9 C31 1.520(6) . ?
C10 H10A 0.9900 . ?
C10 H10B 0.9900 . ?
C11 H11A 0.9900 . ?
C11 H11B 0.9900 . ?
C11 C23 1.534(6) . ?
C12 H12 1.0000 . ?
C12 C21 1.526(6) . ?
C12 C37 1.524(5) . ?
C13 H13A 0.9900 . ?
C13 H13B 0.9900 . ?
C14 H14 1.0000 . ?
C14 C24 1.513(7) . ?
C14 C32 1.509(6) . ?
C15 H15A 0.9800 . ?
C15 H15B 0.9800 . ?
C15 H15C 0.9800 . ?
C16 H16A 0.9800 . ?
C16 H16B 0.9800 . ?
C16 H16C 0.9800 . ?
C17 H17A 0.9800 . ?
C17 H17B 0.9800 . ?
C17 H17C 0.9800 . ?
C18 H18A 0.9800 . ?
C18 H18B 0.9800 . ?
C18 H18C 0.9800 . ?
C19 H19A 0.9800 . ?
C19 H19B 0.9800 . ?
C19 H19C 0.9800 . ?
C20 H20A 0.9800 . ?
C20 H20B 0.9800 . ?
C20 H20C 0.9800 . ?
C21 H21A 0.9800 . ?
C21 H21B 0.9800 . ?
C21 H21C 0.9800 . ?
C22 H22A 0.9800 . ?
C22 H22B 0.9800 . ?
C22 H22C 0.9800 . ?
C23 H23A 0.9900 . ?
C23 H23B 0.9900 . ?
C24 H24A 0.9800 . ?
C24 H24B 0.9800 . ?
C24 H24C 0.9800 . ?
C25 H25A 0.9800 . ?
C25 H25B 0.9800 . ?
C25 H25C 0.9800 . ?
C26 H26A 0.9800 . ?
C26 H26B 0.9800 . ?
C26 H26C 0.9800 . ?
C27 H27A 0.9800 . ?
C27 H27B 0.9800 . ?
C27 H27C 0.9800 . ?
C28 H28A 0.9900 . ?
C28 H28B 0.9900 . ?
C29 H29A 0.9900 . ?
C29 H29B 0.9900 . ?
C29 C36 1.501(8) . ?
C30 H30A 0.9800 . ?
C30 H30B 0.9800 . ?
C30 H30C 0.9800 . ?
C31 H31A 0.9800 . ?
C31 H31B 0.9800 . ?
C31 H31C 0.9800 . ?
C32 H32A 0.9800 . ?
C32 H32B 0.9800 . ?
C32 H32C 0.9800 . ?
C33 H33A 0.9900 . ?
C33 H33B 0.9900 . ?
C33 C41 1.471(6) . ?
C34 H34A 0.9900 . ?
C34 H34B 0.9900 . ?
C34 C39 1.501(8) . ?
C35 H35A 0.9800 . ?
C35 H35B 0.9800 . ?
C35 H35C 0.9800 . ?
C36 H36A 0.9900 . ?
C36 H36B 0.9900 . ?
C36 C41 1.495(9) . ?
C37 H37A 0.9800 . ?
C37 H37B 0.9800 . ?
C37 H37C 0.9800 . ?
C38 H38A 0.9900 . ?
C38 H38B 0.9900 . ?
C38 C42 1.453(7) . ?
C39 H39A 0.9900 . ?
C39 H39B 0.9900 . ?
C39 C42 1.479(9) . ?
C40 H40A 0.9800 . ?
C40 H40B 0.9800 . ?
C40 H40C 0.9800 . ?
C41 H41A 0.9900 . ?
C41 H41B 0.9900 . ?
C42 H42A 0.9900 . ?
C42 H42B 0.9900 . ?
Li1 Cl1 2.399(8) 2_576 ?
Li1 P2 2.578(7) 2_576 ?
Li2 Cl2 2.384(6) 2_365 ?
Li2 P4 2.577(6) 2_365 ?
Li2 Li2 3.148(14) 2_365 ?
C43 H43A 0.9900 . ?
C43 H43B 0.9900 . ?
C43 C45 1.505(8) . ?
C43 C46 1.512(9) . ?
C44 H44A 0.9800 . ?
C44 H44B 0.9800 . ?
C44 H44C 0.9800 . ?
C44 C45 1.525(9) . ?
C45 H45A 0.9900 . ?
C45 H45B 0.9900 . ?
C46 H46A 0.9900 . ?
C46 H46B 0.9900 . ?
C46 C47 1.523(8) . ?
C47 H47A 0.9800 . ?
C47 H47B 0.9800 . ?
C47 H47C 0.9800 . ?
C46A H46C 0.9900 . ?
C46A H46D 0.9900 . ?
C46A C47A 1.504(17) . ?
C46A C43A 1.471(18) . ?
C47A H47D 0.9800 . ?
C47A H47E 0.9800 . ?
C47A H47F 0.9800 . ?
C43A H43C 0.9900 . ?
C43A H43D 0.9900 . ?
C43A C45A 1.410(17) . ?
C45A H45C 0.9900 . ?
C45A H45D 0.9900 . ?
C45A C44A 1.472(18) . ?
C44A H44D 0.9800 . ?
C44A H44E 0.9800 . ?
C44A H44F 0.9800 . ?

loop_
_geom_torsion_atom_site_label_1
_geom_torsion_atom_site_label_2
_geom_torsion_atom_site_label_3
_geom_torsion_atom_site_label_4
_geom_torsion
_geom_torsion_site_symmetry_1
_geom_torsion_site_symmetry_2
_geom_torsion_site_symmetry_3
_geom_torsion_site_symmetry_4
_geom_torsion_publ_flag
P3 N6 C11 C23 157.4(3) . . . . ?
P2 N3 C10 C7 -154.0(3) . . . . ?
P4 N4 C8 C28 170.9(3) . . . . ?
P1 N1 C5 C13 -165.9(3) . . . . ?
Mg1 O1 C29 C36 -179.0(3) . . . . ?
Mg1 O1 C33 C41 -173.0(4) . . . . ?
Mg1 N3 C10 C7 20.2(4) . . . . ?
Mg1 N1 C5 C13 28.0(5) . . . . ?
Mg1 N2 C7 C10 51.9(3) . . . . ?
Mg1 N2 C13 C5 40.8(4) . . . . ?
Mg2 O2 C34 C39 -172.9(4) . . . . ?
Mg2 O2 C38 C42 160.5(4) . . . . ?
Mg2 N4 C8 C28 -27.0(5) . . . . ?
Mg2 N6 C11 C23 -21.7(5) . . . . ?
Mg2 N5 C23 C11 -53.3(4) . . . . ?
Mg2 N5 C28 C8 -41.0(4) . . . . ?
O1 C29 C36 C41 -27.8(6) . . . . ?
O1 C33 C41 C36 4.6(7) . . . . ?
O2 C34 C39 C42 31.6(7) . . . . ?
O2 C38 C42 C39 7.9(8) . . . . ?
N4 P4 C6 C16 57.2(4) . . . . ?
N4 P4 C6 C30 179.2(3) . . . . ?
N4 P4 C12 C21 -53.6(4) . . . . ?
N4 P4 C12 C37 74.3(4) . . . . ?
N4 C8 C28 N5 46.7(6) . . . . ?
N3 P2 C3 C19 64.3(4) . . . . ?
N3 P2 C3 C40 -62.2(4) . . . . ?
N3 P2 C4 C22 55.8(3) . . . . ?
N3 P2 C4 C26 177.9(3) . . . . ?
N1 P1 C9 C17 41.3(3) . . . . ?
N1 P1 C9 C31 162.8(3) . . . . ?
N1 P1 C14 C24 -60.6(4) . . . . ?
N1 P1 C14 C32 176.8(4) . . . . ?
N1 C5 C13 N2 -47.2(5) . . . . ?
N6 P3 C1 C20 -61.1(3) . . . . ?
N6 P3 C1 C25 175.2(3) . . . . ?
N6 P3 C2 C15 -67.2(4) . . . . ?
N6 P3 C2 C27 57.7(4) . . . . ?
N6 C11 C23 N5 53.9(5) . . . . ?
N2 C7 C10 N3 -51.9(5) . . . . ?
C1 P3 N6 Mg2 136.3(2) . . . . ?
C1 P3 N6 C11 -42.6(3) . . . . ?
C1 P3 C2 C15 47.2(4) . . . . ?
C1 P3 C2 C27 172.1(3) . . . . ?
C2 P3 N6 Mg2 -115.0(2) . . . . ?
C2 P3 N6 C11 66.0(4) . . . . ?
C2 P3 C1 C20 -176.3(3) . . . . ?
C2 P3 C1 C25 60.0(3) . . . . ?
C3 P2 N3 Mg1 122.1(2) . . . . ?
C3 P2 N3 C10 -64.4(3) . . . . ?
C3 P2 C4 C22 170.4(3) . . . . ?
C3 P2 C4 C26 -67.6(4) . . . . ?
C4 P2 N3 Mg1 -129.0(2) . . . . ?
C4 P2 N3 C10 44.6(3) . . . . ?
C4 P2 C3 C19 -49.4(4) . . . . ?
C4 P2 C3 C40 -175.9(3) . . . . ?
C6 P4 N4 Mg2 -113.3(2) . . . . ?
C6 P4 N4 C8 47.2(4) . . . . ?
C6 P4 C12 C21 -167.3(3) . . . . ?
C6 P4 C12 C37 -39.3(4) . . . . ?
C7 N2 C13 C5 -65.9(4) . . . . ?
C9 P1 N1 Mg1 -134.9(2) . . . . ?
C9 P1 N1 C5 60.7(4) . . . . ?
C9 P1 C14 C24 -172.1(3) . . . . ?
C9 P1 C14 C32 65.3(4) . . . . ?
C12 P4 N4 Mg2 137.8(2) . . . . ?
C12 P4 N4 C8 -61.7(4) . . . . ?
C12 P4 C6 C16 172.3(3) . . . . ?
C12 P4 C6 C30 -65.7(4) . . . . ?
C13 N2 C7 C10 162.1(3) . . . . ?
C14 P1 N1 Mg1 118.3(3) . . . . ?
C14 P1 N1 C5 -46.1(4) . . . . ?
C14 P1 C9 C17 151.4(3) . . . . ?
C14 P1 C9 C31 -87.1(3) . . . . ?
C18 N2 C7 C10 -74.6(4) . . . . ?
C18 N2 C13 C5 170.1(3) . . . . ?
C23 N5 C28 C8 65.4(5) . . . . ?
C28 N5 C23 C11 -163.0(4) . . . . ?
C29 O1 C33 C41 -22.7(6) . . . . ?
C29 C36 C41 C33 14.2(8) . . . . ?
C33 O1 C29 C36 31.5(5) . . . . ?
C34 O2 C38 C42 12.3(6) . . . . ?
C34 C39 C42 C38 -24.4(8) . . . . ?
C35 N5 C23 C11 74.9(5) . . . . ?
C35 N5 C28 C8 -170.3(4) . . . . ?
C38 O2 C34 C39 -26.9(6) . . . . ?
Li1 P2 N3 Mg1 -8.3(3) 2_576 . . . ?
Li1 P2 N3 C10 165.2(3) 2_576 . . . ?
Li1 P2 C3 C19 -171.0(4) 2_576 . . . ?
Li1 P2 C3 C40 62.5(4) 2_576 . . . ?
Li1 P2 C4 C22 -63.1(4) 2_576 . . . ?
Li1 P2 C4 C26 58.9(4) 2_576 . . . ?
Li1 P1 N1 Mg1 -2.1(3) . . . . ?
Li1 P1 N1 C5 -166.5(3) . . . . ?
Li1 P1 C9 C17 -82.7(4) . . . . ?
Li1 P1 C9 C31 38.9(4) . . . . ?
Li1 P1 C14 C24 55.9(4) . . . . ?
Li1 P1 C14 C32 -66.7(5) . . . . ?
Li2 P3 N6 Mg2 11.6(3) . . . . ?
Li2 P3 N6 C11 -167.3(3) . . . . ?
Li2 P3 C1 C20 57.6(4) . . . . ?
Li2 P3 C1 C25 -66.2(4) . . . . ?
Li2 P3 C2 C15 172.6(4) . . . . ?
Li2 P3 C2 C27 -62.5(4) . . . . ?
Li2 P4 N4 Mg2 11.3(3) 2_365 . . . ?
Li2 P4 N4 C8 171.9(4) 2_365 . . . ?
Li2 P4 C6 C16 -64.3(4) 2_365 . . . ?
Li2 P4 C6 C30 57.7(4) 2_365 . . . ?
Li2 P4 C12 C21 69.6(4) 2_365 . . . ?
Li2 P4 C12 C37 -162.5(4) 2_365 . . . ?
C45 C43 C46 C47 174.9(12) . . . . ?
C46 C43 C45 C44 -178.2(13) . . . . ?
C46A C43A C45A C44A 171(3) . . . . ?
C47A C46A C43A C45A 151(3) . . . . ?
